data_7021682
loop_
_publ_author_name
'Mohammadnezhad, Gholamhossein'
'B\"ohme, Michael'
'Geibig, Daniel'
'Burkhardt, Anja'
'G\"orls, Helmar'
'Plass, Winfried'

_publ_section_title
;
 Chiral vanadium(v) complexes with 2-aminoglucose Schiff-base ligands and
 their solution configurations: synthesis, structures, and DFT
 calculations.
;
_journal_issue 33
_journal_name_full 'Dalton transactions (Cambridge, England : 2003)'
_journal_page_first 11812
_journal_page_last 11823
_journal_paper_doi 10.1039/c3dt50890k
_journal_volume 42
_journal_year 2013
_chemical_absolute_configuration syn
_chemical_formula_moiety 'C29 H31 Br N O9 V, 2(C H4 O)'
_chemical_formula_sum 'C31 H39 Br N O11 V'
_chemical_formula_weight 732.48
_chemical_name_systematic
;
 ?
;
_space_group_crystal_system orthorhombic
_space_group_IT_number 19
_space_group_name_Hall 'P 2ac 2ab'
_space_group_name_H-M_alt 'P 21 21 21'
_symmetry_space_group_name_Hall 'P 2ac 2ab'
_symmetry_space_group_name_H-M 'P 21 21 21'
_atom_sites_solution_hydrogens geom
_atom_sites_solution_primary direct
_atom_sites_solution_secondary difmap
_audit_creation_date 2013-05-12
_audit_creation_method
;
  Olex2 1.2
  (compiled Apr 23 2013 17:59:47, GUI svn.r4466)
;
_cell_angle_alpha 90
_cell_angle_beta 90
_cell_angle_gamma 90
_cell_formula_units_Z 4
_cell_length_a 10.5230(3)
_cell_length_b 11.3226(2)
_cell_length_c 28.4192(7)
_cell_measurement_temperature 273(2)
_cell_volume 3386.08(14)
_computing_cell_refinement DENZO
_computing_data_collection COLLECT
_computing_data_reduction DENZO
_computing_molecular_graphics
;
O. V. Dolomanov, L. J. Bourhis, R. J. Gildea, J. A. K. Howard and H. Puschmann,
OLEX2: a complete structure solution, refinement and analysis program.
J. Appl. Cryst. (2009). 42, 339-341.
;
_computing_publication_material
;
O. V. Dolomanov, L. J. Bourhis, R. J. Gildea, J. A. K. Howard and H. Puschmann,
OLEX2: a complete structure solution, refinement and analysis program.
J. Appl. Cryst. (2009). 42, 339-341.
;
_computing_structure_refinement
;
SHELXL, G.M. Sheldrick, Acta Cryst.
(2008). A64, 112-122
;
_diffrn_ambient_temperature 273(2)
_diffrn_measured_fraction_theta_full 0.997
_diffrn_measured_fraction_theta_max 0.998
_diffrn_measurement_device_type KappaCCD
_diffrn_measurement_method 'phi- + omega-scan'
_diffrn_radiation_type MoK\a
_diffrn_radiation_wavelength 0.71073
_diffrn_reflns_av_R_equivalents 0.0490
_diffrn_reflns_av_unetI/netI 0.0481
_diffrn_reflns_Laue_measured_fraction_full 0.997
_diffrn_reflns_Laue_measured_fraction_max 0.998
_diffrn_reflns_limit_h_max 12
_diffrn_reflns_limit_h_min -13
_diffrn_reflns_limit_k_max 14
_diffrn_reflns_limit_k_min -14
_diffrn_reflns_limit_l_max 36
_diffrn_reflns_limit_l_min -31
_diffrn_reflns_number 20740
_diffrn_reflns_point_group_measured_fraction_full 0.996
_diffrn_reflns_point_group_measured_fraction_max 0.995
_diffrn_reflns_theta_full 25.242
_diffrn_reflns_theta_max 27.461
_diffrn_reflns_theta_min 2.738
_diffrn_source 'fine-focus sealed tube'
_exptl_absorpt_coefficient_mu 1.531
_exptl_absorpt_correction_type none
_exptl_crystal_colour red-brown
_exptl_crystal_density_diffrn 1.437
_exptl_crystal_description prism
_exptl_crystal_F_000 1512
_exptl_crystal_size_max 0.6
_exptl_crystal_size_mid 0.6
_exptl_crystal_size_min 0.5
_refine_diff_density_max 0.285
_refine_diff_density_min -0.270
_refine_diff_density_rms 0.055
_refine_ls_abs_structure_details
;
 Flack x determined using 1971 quotients [(I+)-(I-)]/[(I+)+(I-)]
 (Parsons and Flack (2004), Acta Cryst. A60, s61).
;
_refine_ls_abs_structure_Flack 0.033(6)
_refine_ls_extinction_method none
_refine_ls_goodness_of_fit_ref 1.200
_refine_ls_hydrogen_treatment constr
_refine_ls_matrix_type full
_refine_ls_number_parameters 433
_refine_ls_number_reflns 7706
_refine_ls_number_restraints 0
_refine_ls_restrained_S_all 1.200
_refine_ls_R_factor_all 0.0840
_refine_ls_R_factor_gt 0.0552
_refine_ls_shift/su_max 0.000
_refine_ls_shift/su_mean 0.000
_refine_ls_structure_factor_coef Fsqd
_refine_ls_weighting_details 'w=1/[\s^2^(Fo^2^)+(0.0010P)^2^+2.7000P] where P=(Fo^2^+2Fc^2^)/3'
_refine_ls_weighting_scheme calc
_refine_ls_wR_factor_gt 0.0846
_refine_ls_wR_factor_ref 0.0949
_reflns_Friedel_coverage 0.778
_reflns_Friedel_fraction_full 0.995
_reflns_Friedel_fraction_max 0.993
_reflns_number_gt 5892
_reflns_number_total 7706
_reflns_threshold_expression 'I > 2\s(I)'
_cod_data_source_file c3dt50890k.txt
_cod_data_source_block fo4351
_cod_database_code 7021682
_olex2_refinement_description
;
1. Others
 Fixed Uiso: H1(0.055) H2(0.048) H3(0.05) H4(0.049) H5(0.051) H6A(0.065)
 H6B(0.065) H7(0.053) H9(0.06) H11(0.062) H12(0.061) H14A(0.084) H14B(0.084)
 H16(0.087) H17(0.114) H18(0.107) H19(0.104) H20(0.087) H21(0.055) H23(0.074)
 H24(0.091) H25(0.086) H26(0.087) H27(0.07) H28A(0.12) H28B(0.12) H28C(0.12)
 H1M(0.082) H1MA(0.147) H1MB(0.147) H1MC(0.147) H2M(0.204) H2MA(0.172)
 H2MB(0.172) H2MC(0.172) H3MA(0.155) H3MB(0.229) H3MC(0.229) H3MD(0.229)
 H3ME(0.168) H3MF(0.122) H3MG(0.122) H3MH(0.122)
 Fixed X: H1(-0.4505) H2(-0.3766) H3(-0.318) H4(-0.504) H5(-0.543) H6A(-0.729)
 H6B(-0.7615) H7(-0.2426) H9(-0.0843) H11(0.28) H12(0.2361) H14A(-0.4914) H14B(-
 0.5633) H16(-0.2422) H17(-0.1442) H18(-0.2627) H19(-0.4753) H20(-0.5724) H21(-
 0.6335) H23(-0.8035) H24(-0.8149) H25(-0.6331) H26(-0.4405) H27(-0.4268)
 H28A(0.0999) H28B(0.0656) H28C(-0.0314) H1M(-0.1537) H1MA(-0.1801) H1MB(-
 0.1374) H1MC(-0.0397) H2M(-0.2951) H2MA(-0.4305) H2MB(-0.3272) H2MC(-0.3039)
 H3MA(-0.2361) H3MB(-0.1497) H3MC(-0.1203) H3MD(-0.0499) H3ME(-0.1894) H3MF(-
 0.2288) H3MG(-0.1641) H3MH(-0.2925)
 Fixed Y: H1(0.2523) H2(0.23) H3(0.475) H4(0.3495) H5(0.5101) H6A(0.3846)
 H6B(0.4698) H7(0.2543) H9(0.2523) H11(0.1945) H12(0.1963) H14A(0.3678)
 H14B(0.4702) H16(0.5202) H17(0.6487) H18(0.7369) H19(0.698) H20(0.5716)
 H21(0.4668) H23(0.6398) H24(0.8105) H25(0.9154) H26(0.8498) H27(0.6807)
 H28A(0.3903) H28B(0.4771) H28C(0.4557) H1M(0.1399) H1MA(-0.0319) H1MB(0.0263)
 H1MC(0.0117) H2M(0.3553) H2MA(0.4294) H2MB(0.4156) H2MC(0.502) H3MA(0.1903)
 H3MB(0.0957) H3MC(-0.0065) H3MD(0.115) H3ME(0.1907) H3MF(-0.0191) H3MG(0.0328)
 H3MH(0.0862)
 Fixed Z: H1(0.2795) H2(0.2029) H3(0.2005) H4(0.1483) H5(0.2241) H6A(0.1708)
 H6B(0.2129) H7(0.2984) H9(0.3583) H11(0.3288) H12(0.2494) H14A(0.3435)
 H14B(0.3174) H16(0.33) H17(0.3819) H18(0.44) H19(0.4464) H20(0.3936)
 H21(0.1007) H23(0.0768) H24(0.0316) H25(0.0154) H26(0.0419) H27(0.0873)
 H28A(0.0736) H28B(0.1146) H28C(0.0737) H1M(0.1225) H1MA(0.1547) H1MB(0.2022)
 H1MC(0.161) H2M(0.0854) H2MA(0.0396) H2MB(0.0003) H2MC(0.0425) H3MA(0.0556)
 H3MB(-0.0025) H3MC(0.0331) H3MD(0.0377) H3ME(0.0554) H3MF(0.0399) H3MG(-
 0.0052) H3MH(0.013)
;

loop_
_space_group_symop_operation_xyz
'x, y, z'
'-x+1/2, -y, z+1/2'
'-x, y+1/2, -z+1/2'
'x+1/2, -y+1/2, -z'

loop_
_atom_site_label
_atom_site_type_symbol
_atom_site_fract_x
_atom_site_fract_y
_atom_site_fract_z
_atom_site_U_iso_or_equiv
_atom_site_adp_type
_atom_site_occupancy
_atom_site_site_symmetry_order
_atom_site_calc_flag
_atom_site_refinement_flags_posn
_atom_site_refinement_flags_adp
_atom_site_refinement_flags_occupancy
_atom_site_disorder_assembly
_atom_site_disorder_group
V V -0.09160(9) 0.32624(8) 0.17513(3) 0.0444(2) Uani 1 1 d . . . . .
Br Br 0.13857(7) 0.22827(7) 0.41615(2) 0.0755(2) Uani 1 1 d . . . . .
O1 O -0.0486(4) 0.4488(3) 0.19696(15) 0.0560(11) Uani 1 1 d . . . . .
O2 O 0.0226(4) 0.2299(3) 0.20910(13) 0.0503(9) Uani 1 1 d . . . . .
O3 O -0.2547(4) 0.3710(3) 0.15070(13) 0.0476(9) Uani 1 1 d . . . . .
O4 O -0.0217(4) 0.3257(4) 0.11842(13) 0.0549(10) Uani 1 1 d . . . . .
O5 O -0.4064(4) 0.4198(3) 0.28535(12) 0.0477(9) Uani 1 1 d . . . . .
O6 O -0.4846(4) 0.5219(3) 0.13626(13) 0.0452(9) Uani 1 1 d . . . . .
O7 O -0.5679(3) 0.3396(3) 0.23826(13) 0.0483(9) Uani 1 1 d . . . . .
O8 O -0.6970(4) 0.5549(3) 0.15602(14) 0.0524(10) Uani 1 1 d . . . . .
N N -0.2162(4) 0.2844(4) 0.23321(15) 0.0433(11) Uani 1 1 d . . . . .
C1 C -0.4472(5) 0.3219(5) 0.25906(19) 0.0455(13) Uani 1 1 d . . . . .
H1 H -0.4505 0.2523 0.2795 0.055 Uiso 1 1 calc R U . . .
C2 C -0.3499(5) 0.3009(4) 0.22008(17) 0.0403(12) Uani 1 1 d . . . . .
H2 H -0.3766 0.2300 0.2029 0.048 Uiso 1 1 calc R U . . .
C3 C -0.3456(5) 0.4027(4) 0.18452(18) 0.0416(12) Uani 1 1 d . . . . .
H3 H -0.3180 0.4750 0.2005 0.050 Uiso 1 1 calc R U . . .
C4 C -0.4780(5) 0.4196(5) 0.16605(18) 0.0410(13) Uani 1 1 d . . . . .
H4 H -0.5040 0.3495 0.1483 0.049 Uiso 1 1 calc R U . . .
C5 C -0.5682(5) 0.4388(5) 0.20682(18) 0.0429(13) Uani 1 1 d . . . . .
H5 H -0.5430 0.5101 0.2241 0.051 Uiso 1 1 calc R U . . .
C6 C -0.7020(6) 0.4549(6) 0.1875(2) 0.0544(16) Uani 1 1 d . . . . .
H6A H -0.7290 0.3846 0.1708 0.065 Uiso 1 1 calc R U . . .
H6B H -0.7615 0.4698 0.2129 0.065 Uiso 1 1 calc R U . . .
C7 C -0.1807(5) 0.2613(5) 0.27518(18) 0.0444(13) Uani 1 1 d . . . . .
H7 H -0.2426 0.2543 0.2984 0.053 Uiso 1 1 calc R U . . .
C8 C -0.0496(5) 0.2455(5) 0.28855(19) 0.0439(13) Uani 1 1 d . . . . .
C9 C -0.0200(5) 0.2423(5) 0.33619(19) 0.0496(14) Uani 1 1 d . . . . .
H9 H -0.0843 0.2523 0.3583 0.060 Uiso 1 1 calc R U . . .
C10 C 0.1015(6) 0.2249(5) 0.3510(2) 0.0523(14) Uani 1 1 d . . . . .
C11 C 0.1972(5) 0.2074(5) 0.3185(2) 0.0518(15) Uani 1 1 d . . . . .
H11 H 0.2800 0.1945 0.3288 0.062 Uiso 1 1 calc R U . . .
C12 C 0.1710(5) 0.2090(5) 0.2709(2) 0.0509(14) Uani 1 1 d . . . . .
H12 H 0.2361 0.1963 0.2494 0.061 Uiso 1 1 calc R U . . .
C13 C 0.0460(5) 0.2297(5) 0.2548(2) 0.0466(13) Uani 1 1 d . . . . .
C14 C -0.4800(6) 0.4410(6) 0.3263(2) 0.0700(19) Uani 1 1 d . . . . .
H14A H -0.4914 0.3678 0.3435 0.084 Uiso 1 1 calc R U . . .
H14B H -0.5633 0.4702 0.3174 0.084 Uiso 1 1 calc R U . . .
C15 C -0.4151(7) 0.5300(5) 0.3573(2) 0.0543(15) Uani 1 1 d . . . . .
C16 C -0.2898(7) 0.5554(7) 0.3537(2) 0.072(2) Uani 1 1 d . . . . .
H16 H -0.2422 0.5202 0.3300 0.087 Uiso 1 1 calc R U . . .
C17 C -0.2306(9) 0.6328(8) 0.3846(3) 0.095(3) Uani 1 1 d . . . . .
H17 H -0.1442 0.6487 0.3819 0.114 Uiso 1 1 calc R U . . .
C18 C -0.3013(10) 0.6851(7) 0.4190(3) 0.089(2) Uani 1 1 d . . . . .
H18 H -0.2627 0.7369 0.4400 0.107 Uiso 1 1 calc R U . . .
C19 C -0.4277(10) 0.6622(7) 0.4228(3) 0.087(2) Uani 1 1 d . . . . .
H19 H -0.4753 0.6980 0.4464 0.104 Uiso 1 1 calc R U . . .
C20 C -0.4855(8) 0.5856(6) 0.3915(2) 0.073(2) Uani 1 1 d . . . . .
H20 H -0.5724 0.5716 0.3936 0.087 Uiso 1 1 calc R U . . .
C21 C -0.6088(5) 0.5367(5) 0.11886(19) 0.0462(13) Uani 1 1 d . . . . .
H21 H -0.6335 0.4668 0.1007 0.055 Uiso 1 1 calc R U . . .
C22 C -0.6141(5) 0.6443(5) 0.08795(19) 0.0469(13) Uani 1 1 d . . . . .
C23 C -0.7300(6) 0.6825(6) 0.0704(2) 0.0621(17) Uani 1 1 d . . . . .
H23 H -0.8035 0.6398 0.0768 0.074 Uiso 1 1 calc R U . . .
C24 C -0.7369(8) 0.7846(7) 0.0431(2) 0.075(2) Uani 1 1 d . . . . .
H24 H -0.8149 0.8105 0.0316 0.091 Uiso 1 1 calc R U . . .
C25 C -0.6285(8) 0.8466(6) 0.0332(2) 0.072(2) Uani 1 1 d . . . . .
H25 H -0.6331 0.9154 0.0154 0.086 Uiso 1 1 calc R U . . .
C26 C -0.5138(8) 0.8079(6) 0.0493(2) 0.072(2) Uani 1 1 d . . . . .
H26 H -0.4405 0.8498 0.0419 0.087 Uiso 1 1 calc R U . . .
C27 C -0.5055(6) 0.7066(5) 0.0766(2) 0.0585(16) Uani 1 1 d . . . . .
H27 H -0.4268 0.6807 0.0873 0.070 Uiso 1 1 calc R U . . .
C28 C 0.0324(7) 0.4196(6) 0.0931(3) 0.080(2) Uani 1 1 d . . . . .
H28A H 0.0999 0.3903 0.0736 0.120 Uiso 1 1 calc R U . . .
H28B H 0.0656 0.4771 0.1146 0.120 Uiso 1 1 calc R U . . .
H28C H -0.0314 0.4557 0.0737 0.120 Uiso 1 1 calc R U . . .
O1M O -0.1614(5) 0.1393(3) 0.15118(15) 0.0685(13) Uani 1 1 d . . . . .
H1M H -0.1537 0.1399 0.1225 0.082 Uiso 1 1 calc R U . . .
C1M C -0.1269(9) 0.0275(5) 0.1687(3) 0.098(3) Uani 1 1 d . . . . .
H1MA H -0.1801 -0.0319 0.1547 0.147 Uiso 1 1 calc R U . . .
H1MB H -0.1374 0.0263 0.2022 0.147 Uiso 1 1 calc R U . . .
H1MC H -0.0397 0.0117 0.1610 0.147 Uiso 1 1 calc R U . . .
O2M O -0.2878(9) 0.3422(7) 0.0571(2) 0.136(3) Uani 1 1 d . . . . .
H2M H -0.2951 0.3553 0.0854 0.204 Uiso 1 1 calc R U . . .
C2M C -0.3409(12) 0.4280(8) 0.0333(3) 0.115(4) Uani 1 1 d . . . . .
H2MA H -0.4305 0.4294 0.0396 0.172 Uiso 1 1 calc R U . . .
H2MB H -0.3272 0.4156 0.0003 0.172 Uiso 1 1 calc R U . . .
H2MC H -0.3039 0.5020 0.0425 0.172 Uiso 1 1 calc R U . . .
O3MA O -0.226(3) 0.1192(15) 0.0596(6) 0.104(6) Uani 0.65(6) 1 d . . P A 1
H3MA H -0.2361 0.1903 0.0556 0.155 Uiso 0.65(6) 1 calc R U P A 1
C3MA C -0.129(5) 0.078(4) 0.0296(12) 0.15(2) Uani 0.65(6) 1 d . . P A 1
H3MB H -0.1497 0.0957 -0.0025 0.229 Uiso 0.65(6) 1 calc R U P A 1
H3MC H -0.1203 -0.0065 0.0331 0.229 Uiso 0.65(6) 1 calc R U P A 1
H3MD H -0.0499 0.1150 0.0377 0.229 Uiso 0.65(6) 1 calc R U P A 1
O3MB O -0.145(7) 0.132(3) 0.0504(14) 0.112(18) Uani 0.35(6) 1 d . . P A 2
H3ME H -0.1894 0.1907 0.0554 0.168 Uiso 0.35(6) 1 calc R U P A 2
C3MB C -0.213(6) 0.052(3) 0.0223(12) 0.082(12) Uani 0.35(6) 1 d . . P A 2
H3MF H -0.2288 -0.0191 0.0399 0.122 Uiso 0.35(6) 1 calc R U P A 2
H3MG H -0.1641 0.0328 -0.0052 0.122 Uiso 0.35(6) 1 calc R U P A 2
H3MH H -0.2925 0.0862 0.0130 0.122 Uiso 0.35(6) 1 calc R U P A 2

loop_
_atom_site_aniso_label
_atom_site_aniso_U_11
_atom_site_aniso_U_22
_atom_site_aniso_U_33
_atom_site_aniso_U_23
_atom_site_aniso_U_13
_atom_site_aniso_U_12
V 0.0384(5) 0.0428(5) 0.0521(5) 0.0066(4) 0.0056(5) 0.0051(4)
Br 0.0701(5) 0.0896(5) 0.0667(4) 0.0043(4) -0.0209(4) 0.0061(4)
O1 0.053(3) 0.044(2) 0.072(3) 0.0022(19) 0.000(2) -0.0008(19)
O2 0.045(2) 0.050(2) 0.056(2) 0.0077(19) 0.0025(18) 0.0095(18)
O3 0.041(2) 0.054(2) 0.048(2) 0.0042(18) 0.0050(18) 0.0090(18)
O4 0.046(2) 0.060(2) 0.059(2) 0.011(2) 0.011(2) 0.009(2)
O5 0.041(2) 0.060(2) 0.042(2) 0.0022(17) 0.0044(18) -0.006(2)
O6 0.039(2) 0.050(2) 0.047(2) 0.0071(17) -0.0011(17) 0.0056(17)
O7 0.034(2) 0.056(2) 0.055(2) 0.0114(19) -0.0007(17) -0.0058(18)
O8 0.042(2) 0.064(3) 0.051(2) 0.0080(19) 0.0021(19) 0.0129(19)
N 0.042(3) 0.037(2) 0.051(3) 0.008(2) 0.002(2) 0.003(2)
C1 0.039(3) 0.048(3) 0.049(3) 0.009(3) -0.001(2) -0.002(3)
C2 0.033(3) 0.040(3) 0.049(3) 0.005(2) -0.002(2) -0.001(2)
C3 0.040(3) 0.039(3) 0.045(3) 0.002(2) -0.001(3) 0.000(2)
C4 0.037(3) 0.042(3) 0.044(3) 0.004(2) 0.001(2) 0.004(2)
C5 0.037(3) 0.048(3) 0.044(3) 0.005(2) -0.001(2) 0.001(2)
C6 0.039(3) 0.071(4) 0.054(4) 0.008(3) -0.002(3) 0.000(3)
C7 0.040(3) 0.043(3) 0.050(3) 0.011(3) 0.004(2) -0.001(3)
C8 0.037(3) 0.037(3) 0.058(3) 0.010(2) 0.003(2) 0.001(2)
C9 0.045(3) 0.051(3) 0.053(3) 0.012(3) 0.004(3) 0.005(3)
C10 0.054(4) 0.044(3) 0.059(3) 0.006(3) -0.012(3) -0.005(3)
C11 0.039(3) 0.046(3) 0.071(4) 0.005(3) -0.011(3) 0.001(3)
C12 0.038(3) 0.045(3) 0.069(4) 0.004(3) 0.005(3) 0.004(3)
C13 0.046(3) 0.032(3) 0.062(4) 0.010(3) -0.004(3) 0.002(2)
C14 0.054(4) 0.100(5) 0.056(4) -0.005(4) 0.013(4) -0.014(4)
C15 0.055(4) 0.063(4) 0.045(3) 0.005(3) 0.004(3) -0.001(3)
C16 0.067(5) 0.088(5) 0.062(4) -0.007(4) 0.007(4) -0.011(4)
C17 0.096(7) 0.095(6) 0.094(6) -0.014(5) -0.005(5) -0.021(5)
C18 0.130(8) 0.059(4) 0.079(5) -0.003(4) -0.008(6) -0.004(5)
C19 0.125(8) 0.070(5) 0.065(5) -0.006(4) 0.013(5) 0.016(5)
C20 0.066(5) 0.080(5) 0.072(5) -0.003(4) 0.010(4) 0.009(4)
C21 0.041(3) 0.050(3) 0.047(3) -0.004(3) -0.004(3) 0.006(3)
C22 0.049(4) 0.050(3) 0.042(3) -0.004(2) -0.001(3) 0.010(3)
C23 0.053(4) 0.072(4) 0.061(4) 0.005(3) -0.005(3) 0.014(3)
C24 0.075(5) 0.083(5) 0.069(4) 0.009(4) -0.014(4) 0.028(4)
C25 0.092(6) 0.063(4) 0.061(4) 0.010(3) -0.005(4) 0.018(4)
C26 0.078(5) 0.069(5) 0.069(4) 0.015(4) 0.003(4) -0.004(4)
C27 0.053(4) 0.063(4) 0.059(4) 0.004(3) -0.003(3) 0.006(3)
C28 0.074(5) 0.091(5) 0.075(5) 0.027(4) 0.015(4) 0.001(4)
O1M 0.090(4) 0.044(2) 0.072(3) -0.001(2) -0.005(3) 0.006(2)
C1M 0.109(7) 0.043(4) 0.142(8) 0.017(4) -0.017(6) 0.001(4)
O2M 0.184(7) 0.144(6) 0.079(4) -0.031(4) -0.033(5) 0.081(5)
C2M 0.180(11) 0.095(6) 0.069(5) 0.011(5) 0.021(7) 0.014(7)
O3MA 0.114(15) 0.125(10) 0.072(8) -0.014(6) 0.017(8) 0.012(10)
C3MA 0.15(4) 0.17(3) 0.13(2) 0.01(2) 0.06(3) 0.06(4)
O3MB 0.16(5) 0.077(17) 0.10(2) -0.011(12) 0.01(3) 0.03(2)
C3MB 0.09(3) 0.086(18) 0.069(18) 0.006(13) 0.006(18) -0.005(18)

loop_
_atom_type_symbol
_atom_type_description
_atom_type_scat_dispersion_real
_atom_type_scat_dispersion_imag
_atom_type_scat_source
C C 0.0033 0.0016 'International Tables Vol C Tables 4.2.6.8 and 6.1.1.4'
H H 0.0000 0.0000 'International Tables Vol C Tables 4.2.6.8 and 6.1.1.4'
N N 0.0061 0.0033 'International Tables Vol C Tables 4.2.6.8 and 6.1.1.4'
O O 0.0106 0.0060 'International Tables Vol C Tables 4.2.6.8 and 6.1.1.4'
V V 0.3005 0.5294 'International Tables Vol C Tables 4.2.6.8 and 6.1.1.4'
Br Br -0.2901 2.4595 'International Tables Vol C Tables 4.2.6.8 and 6.1.1.4'

loop_
_geom_angle_atom_site_label_1
_geom_angle_atom_site_label_2
_geom_angle_atom_site_label_3
_geom_angle
O1 V O2 97.1(2)
O1 V O3 99.54(19)
O1 V O4 103.9(2)
O1 V N 93.80(19)
O1 V O1M 173.79(19)
O2 V O3 155.01(17)
O2 V N 82.46(16)
O2 V O1M 79.99(17)
O3 V N 77.98(16)
O3 V O1M 81.53(17)
O4 V O2 101.46(17)
O4 V O3 92.48(17)
O4 V N 161.11(19)
O4 V O1M 82.10(18)
N V O1M 80.40(17)
C13 O2 V 128.5(4)
C3 O3 V 115.4(3)
C28 O4 V 129.2(4)
C1 O5 C14 113.8(4)
C21 O6 C4 110.3(4)
C1 O7 C5 111.9(4)
C21 O8 C6 111.8(4)
C2 N V 111.1(3)
C7 N V 125.5(4)
C7 N C2 123.0(4)
O5 C1 O7 112.6(4)
O5 C1 H1 109.3
O5 C1 C2 107.7(4)
O7 C1 H1 109.3
O7 C1 C2 108.7(4)
C2 C1 H1 109.3
N C2 C1 118.5(4)
N C2 H2 107.2
N C2 C3 103.6(4)
C1 C2 H2 107.2
C1 C2 C3 112.4(4)
C3 C2 H2 107.2
O3 C3 C2 106.2(4)
O3 C3 H3 109.3
O3 C3 C4 115.2(4)
C2 C3 H3 109.3
C4 C3 C2 107.3(4)
C4 C3 H3 109.3
O6 C4 C3 110.7(4)
O6 C4 H4 109.7
O6 C4 C5 107.7(4)
C3 C4 H4 109.7
C3 C4 C5 109.4(4)
C5 C4 H4 109.7
O7 C5 C4 111.2(4)
O7 C5 H5 109.4
O7 C5 C6 108.6(4)
C4 C5 H5 109.4
C4 C5 C6 108.8(5)
C6 C5 H5 109.4
O8 C6 C5 106.4(5)
O8 C6 H6A 110.4
O8 C6 H6B 110.4
C5 C6 H6A 110.4
C5 C6 H6B 110.4
H6A C6 H6B 108.6
N C7 H7 118.3
N C7 C8 123.5(5)
C8 C7 H7 118.3
C9 C8 C7 118.3(5)
C9 C8 C13 120.2(5)
C13 C8 C7 121.5(5)
C8 C9 H9 119.5
C10 C9 C8 121.0(5)
C10 C9 H9 119.5
C9 C10 Br 119.5(5)
C9 C10 C11 120.0(5)
C11 C10 Br 120.5(4)
C10 C11 H11 119.7
C12 C11 C10 120.5(5)
C12 C11 H11 119.7
C11 C12 H12 119.8
C11 C12 C13 120.4(5)
C13 C12 H12 119.8
O2 C13 C8 122.5(5)
O2 C13 C12 119.6(5)
C8 C13 C12 117.8(5)
O5 C14 H14A 109.6
O5 C14 H14B 109.6
O5 C14 C15 110.2(5)
H14A C14 H14B 108.1
C15 C14 H14A 109.6
C15 C14 H14B 109.6
C16 C15 C14 122.8(6)
C16 C15 C20 118.7(7)
C20 C15 C14 118.4(6)
C15 C16 H16 119.2
C15 C16 C17 121.6(8)
C17 C16 H16 119.2
C16 C17 H17 120.6
C18 C17 C16 118.8(9)
C18 C17 H17 120.6
C17 C18 H18 119.7
C19 C18 C17 120.6(9)
C19 C18 H18 119.7
C18 C19 H19 120.1
C18 C19 C20 119.8(8)
C20 C19 H19 120.1
C15 C20 C19 120.4(8)
C15 C20 H20 119.8
C19 C20 H20 119.8
O6 C21 O8 111.3(4)
O6 C21 H21 109.6
O6 C21 C22 109.6(5)
O8 C21 H21 109.6
O8 C21 C22 107.0(4)
C22 C21 H21 109.6
C23 C22 C21 119.7(5)
C27 C22 C21 121.3(5)
C27 C22 C23 119.0(5)
C22 C23 H23 119.9
C22 C23 C24 120.3(6)
C24 C23 H23 119.9
C23 C24 H24 120.1
C25 C24 C23 119.7(7)
C25 C24 H24 120.1
C24 C25 H25 119.8
C26 C25 C24 120.3(6)
C26 C25 H25 119.8
C25 C26 H26 119.7
C25 C26 C27 120.6(7)
C27 C26 H26 119.7
C22 C27 C26 120.1(6)
C22 C27 H27 120.0
C26 C27 H27 120.0
O4 C28 H28A 109.5
O4 C28 H28B 109.5
O4 C28 H28C 109.5
H28A C28 H28B 109.5
H28A C28 H28C 109.5
H28B C28 H28C 109.5
V O1M H1M 104.5
C1M O1M V 129.0(4)
C1M O1M H1M 109.5
O1M C1M H1MA 109.5
O1M C1M H1MB 109.5
O1M C1M H1MC 109.5
H1MA C1M H1MB 109.5
H1MA C1M H1MC 109.5
H1MB C1M H1MC 109.5
C2M O2M H2M 109.5
O2M C2M H2MA 109.5
O2M C2M H2MB 109.5
O2M C2M H2MC 109.5
H2MA C2M H2MB 109.5
H2MA C2M H2MC 109.5
H2MB C2M H2MC 109.5
C3MA O3MA H3MA 109.5
O3MA C3MA H3MB 109.5
O3MA C3MA H3MC 109.5
O3MA C3MA H3MD 109.5
H3MB C3MA H3MC 109.5
H3MB C3MA H3MD 109.5
H3MC C3MA H3MD 109.5
C3MB O3MB H3ME 109.5
O3MB C3MB H3MF 109.5
O3MB C3MB H3MG 109.5
O3MB C3MB H3MH 109.5
H3MF C3MB H3MG 109.5
H3MF C3MB H3MH 109.5
H3MG C3MB H3MH 109.5

loop_
_geom_bond_atom_site_label_1
_geom_bond_atom_site_label_2
_geom_bond_distance
V O1 1.586(4)
V O2 1.888(4)
V O3 1.919(4)
V O4 1.772(4)
V N 2.161(4)
V O1M 2.342(4)
Br C10 1.893(5)
O2 C13 1.322(6)
O3 C3 1.403(6)
O4 C28 1.405(7)
O5 C1 1.404(6)
O5 C14 1.420(7)
O6 C4 1.437(6)
O6 C21 1.407(6)
O7 C1 1.416(6)
O7 C5 1.435(6)
O8 C6 1.445(7)
O8 C21 1.421(6)
N C2 1.468(6)
N C7 1.277(6)
C1 H1 0.9800
C1 C2 1.527(7)
C2 H2 0.9800
C2 C3 1.534(7)
C3 H3 0.9800
C3 C4 1.502(7)
C4 H4 0.9800
C4 C5 1.514(7)
C5 H5 0.9800
C5 C6 1.522(7)
C6 H6A 0.9700
C6 H6B 0.9700
C7 H7 0.9300
C7 C8 1.441(7)
C8 C9 1.390(7)
C8 C13 1.402(7)
C9 H9 0.9300
C9 C10 1.361(8)
C10 C11 1.380(8)
C11 H11 0.9300
C11 C12 1.380(8)
C12 H12 0.9300
C12 C13 1.413(7)
C14 H14A 0.9700
C14 H14B 0.9700
C14 C15 1.501(9)
C15 C16 1.353(9)
C15 C20 1.375(9)
C16 H16 0.9300
C16 C17 1.389(10)
C17 H17 0.9300
C17 C18 1.364(11)
C18 H18 0.9300
C18 C19 1.360(11)
C19 H19 0.9300
C19 C20 1.384(10)
C20 H20 0.9300
C21 H21 0.9800
C21 C22 1.504(7)
C22 C23 1.388(8)
C22 C27 1.381(8)
C23 H23 0.9300
C23 C24 1.394(9)
C24 H24 0.9300
C24 C25 1.369(10)
C25 H25 0.9300
C25 C26 1.362(10)
C26 H26 0.9300
C26 C27 1.388(8)
C27 H27 0.9300
C28 H28A 0.9600
C28 H28B 0.9600
C28 H28C 0.9600
O1M H1M 0.8200
O1M C1M 1.408(7)
C1M H1MA 0.9600
C1M H1MB 0.9600
C1M H1MC 0.9600
O2M H2M 0.8200
O2M C2M 1.310(9)
C2M H2MA 0.9600
C2M H2MB 0.9600
C2M H2MC 0.9600
O3MA H3MA 0.8200
O3MA C3MA 1.42(5)
C3MA H3MB 0.9600
C3MA H3MC 0.9600
C3MA H3MD 0.9600
O3MB H3ME 0.8200
O3MB C3MB 1.41(7)
C3MB H3MF 0.9600
C3MB H3MG 0.9600
C3MB H3MH 0.9600

loop_
_geom_hbond_atom_site_label_D
_geom_hbond_atom_site_label_H
_geom_hbond_atom_site_label_A
_geom_hbond_distance_DH
_geom_hbond_distance_HA
_geom_hbond_distance_DA
_geom_hbond_angle_DHA
O1M H1M O3MA 0.82 1.96 2.699(17) 150.3
O1M H1M O3MB 0.82 2.05 2.87(4) 175.7
O2M H2M O3 0.82 1.91 2.701(7) 161.2
O3MA H3MA O2M 0.82 1.80 2.608(18) 166.0
O3MB H3ME O2M 0.82 2.00 2.82(4) 170.5
